data_4024689
loop_
_publ_author_name
'Yebing Zhou'
'Jingjin Chen'
'Chunbin Zhao'
'Erjuan Wang'
'Yuanhong Liu'
'Yuxue Li'

_publ_section_title
;
Stereoselective Synthesis of \b-Hydroxyallenes with Multiple Contiguous
Stereogenic Centers via Aldehyde Addition to \a-Alkenyl-Substituted
Zirconacyclopentenes
;
_journal_name_full 'Journal of Organic Chemistry'
_journal_page_first 5326
_journal_page_last 5330
_journal_paper_doi 10.1021/jo900808k
_journal_volume 74
_journal_year 2009
_chemical_formula_sum 'C25 H32 O4'
_chemical_formula_weight 396.51
_chemical_name_systematic
; 
 ? 
;
_space_group_IT_number 2
_symmetry_cell_setting triclinic
_symmetry_space_group_name_Hall '-P 1'
_symmetry_space_group_name_H-M 'P -1'
_atom_sites_solution_hydrogens geom
_atom_sites_solution_primary direct
_atom_sites_solution_secondary difmap
_audit_creation_method SHELXL-97
_cell_angle_alpha 85.833(2)
_cell_angle_beta 81.050(2)
_cell_angle_gamma 74.247(2)
_cell_formula_units_Z 2
_cell_length_a 8.7724(10)
_cell_length_b 9.0521(10)
_cell_length_c 15.5733(17)
_cell_measurement_reflns_used 1031
_cell_measurement_temperature 293(2)
_cell_measurement_theta_max 40.551
_cell_measurement_theta_min 4.874
_cell_volume 1175.1(2)
_computing_cell_refinement 'Bruker SMART'
_computing_data_collection 'Bruker SMART'
_computing_data_reduction 'Bruker SHELXTL'
_computing_molecular_graphics 'Bruker SHELXTL'
_computing_publication_material 'Bruker SHELXTL'
_computing_structure_refinement 'SHELXL-97 (Sheldrick, 1997)'
_computing_structure_solution 'SHELXS-97 (Sheldrick, 1990)'
_diffrn_ambient_temperature 293(2)
_diffrn_measured_fraction_theta_full 0.980
_diffrn_measured_fraction_theta_max 0.980
_diffrn_measurement_device_type 'CCD area detector'
_diffrn_measurement_method 'phi and omega scans'
_diffrn_radiation_monochromator graphite
_diffrn_radiation_source 'fine-focus sealed tube'
_diffrn_radiation_type MoK\a
_diffrn_radiation_wavelength 0.71073
_diffrn_reflns_av_R_equivalents 0.0632
_diffrn_reflns_av_sigmaI/netI 0.0966
_diffrn_reflns_limit_h_max 10
_diffrn_reflns_limit_h_min -10
_diffrn_reflns_limit_k_max 11
_diffrn_reflns_limit_k_min -10
_diffrn_reflns_limit_l_max 18
_diffrn_reflns_limit_l_min -19
_diffrn_reflns_number 6474
_diffrn_reflns_theta_full 26.00
_diffrn_reflns_theta_max 26.00
_diffrn_reflns_theta_min 2.34
_exptl_absorpt_coefficient_mu 0.074
_exptl_absorpt_correction_T_max 1.00000
_exptl_absorpt_correction_T_min 0.75606
_exptl_absorpt_correction_type empirical
_exptl_crystal_colour colorless
_exptl_crystal_density_diffrn 1.121
_exptl_crystal_density_method 'not measured'
_exptl_crystal_description prismatic
_exptl_crystal_F_000 428
_exptl_crystal_size_max 0.267
_exptl_crystal_size_mid 0.220
_exptl_crystal_size_min 0.107
_refine_diff_density_max 0.222
_refine_diff_density_min -0.191
_refine_diff_density_rms 0.040
_refine_ls_extinction_method none
_refine_ls_goodness_of_fit_ref 0.873
_refine_ls_hydrogen_treatment mixed
_refine_ls_matrix_type full
_refine_ls_number_parameters 279
_refine_ls_number_reflns 4524
_refine_ls_number_restraints 0
_refine_ls_restrained_S_all 0.873
_refine_ls_R_factor_all 0.1391
_refine_ls_R_factor_gt 0.0619
_refine_ls_shift/su_max 0.000
_refine_ls_shift/su_mean 0.000
_refine_ls_structure_factor_coef Fsqd
_refine_ls_weighting_details 'calc w=1/[\s^2^(Fo^2^)+(0.0650P)^2^+0.0000P] where P=(Fo^2^+2Fc^2^)/3'
_refine_ls_weighting_scheme calc
_refine_ls_wR_factor_gt 0.1309
_refine_ls_wR_factor_ref 0.1635
_reflns_number_gt 1950
_reflns_number_total 4524
_reflns_threshold_expression >2sigma(I)
_cod_data_source_file jo900808k_si_002.cif
_cod_data_source_block cd26469
_cod_depositor_comments
;
The following automatic conversions were performed:
'_symmetry_cell_setting' value 'Triclinic' changed to 'triclinic'
according to '/home/saulius/struct/CIF-dictionaries/cif_core.dic'
dictionary named 'cif_core.dic' version 2.4.1 from 2010-06-29.

Automatic conversion script
Id: cif_fix_enum 1527 2010-12-29 10:47:43Z saulius 
;
_cod_original_sg_symbol_H-M P-1
_cod_database_code 4024689

loop_
_symmetry_equiv_pos_as_xyz
'x, y, z'
'-x, -y, -z'

loop_
_atom_site_label
_atom_site_type_symbol
_atom_site_fract_x
_atom_site_fract_y
_atom_site_fract_z
_atom_site_U_iso_or_equiv
_atom_site_adp_type
_atom_site_occupancy
_atom_site_symmetry_multiplicity
_atom_site_calc_flag
_atom_site_refinement_flags
_atom_site_disorder_assembly
_atom_site_disorder_group
O1 O -0.2076(2) 0.7876(2) 0.36036(15) 0.0689(6) Uani 1 1 d . . .
O2 O 0.1092(3) 0.1050(2) 0.40454(15) 0.1007(8) Uani 1 1 d . . .
O3 O 0.3392(2) 0.2025(2) 0.45707(13) 0.0869(7) Uani 1 1 d . . .
O4 O 0.3353(2) 0.4993(3) 0.44525(13) 0.0850(7) Uani 1 1 d . . .
C1 C -0.0359(3) 0.3667(3) 0.36798(16) 0.0601(7) Uani 1 1 d . . .
H1A H -0.1177 0.3339 0.3505 0.072 Uiso 1 1 calc R . .
C2 C 0.0935(4) 0.2605(3) 0.39652(17) 0.0673(8) Uani 1 1 d . . .
C3 C 0.2155(3) 0.3082(3) 0.42231(17) 0.0653(8) Uani 1 1 d . . .
C4 C 0.2088(3) 0.4629(3) 0.41829(16) 0.0605(7) Uani 1 1 d . . .
C5 C 0.0788(3) 0.5688(3) 0.39059(16) 0.0559(7) Uani 1 1 d . . .
H5 H 0.0741 0.6728 0.3889 0.067 Uiso 1 1 calc R . .
C6 C -0.0441(3) 0.5219(3) 0.36542(15) 0.0514(7) Uani 1 1 d . . .
C7 C -0.1864(3) 0.6364(3) 0.33284(17) 0.0548(7) Uani 1 1 d . . .
C8 C -0.1678(3) 0.6446(3) 0.23290(17) 0.0534(7) Uani 1 1 d . . .
C9 C -0.0188(3) 0.6925(3) 0.19534(19) 0.0667(8) Uani 1 1 d . . .
H9 H -0.0001 0.7765 0.2188 0.080 Uiso 1 1 calc R . .
C10 C 0.0856(4) 0.6235(4) 0.1319(2) 0.0717(8) Uani 1 1 d . . .
C11 C 0.1892(4) 0.5525(4) 0.0689(2) 0.0822(10) Uani 1 1 d . . .
C12 C 0.3268(4) 0.4178(5) 0.0857(2) 0.1151(13) Uani 1 1 d . . .
H12A H 0.4257 0.4447 0.0636 0.128 Uiso 1 1 calc R . .
H12B H 0.3231 0.3324 0.0525 0.128 Uiso 1 1 calc R . .
C13 C 0.3320(4) 0.3642(5) 0.1792(2) 0.1114(14) Uani 1 1 d . . .
H13A H 0.3332 0.4480 0.2133 0.132 Uiso 1 1 calc R . .
H13B H 0.4268 0.2822 0.1834 0.132 Uiso 1 1 calc R . .
H13C H 0.2393 0.3283 0.2006 0.132 Uiso 1 1 calc R . .
C14 C 0.1778(4) 0.6033(5) -0.0252(2) 0.1107(13) Uani 1 1 d . . .
H14A H 0.2845 0.6007 -0.0544 0.133 Uiso 1 1 calc R . .
H14B H 0.1407 0.5291 -0.0524 0.133 Uiso 1 1 calc R . .
C15 C 0.0707(5) 0.7593(5) -0.0405(2) 0.1200(17) Uani 1 1 d . . .
H15A H 0.1031 0.8339 -0.0108 0.138 Uiso 1 1 calc R . .
H15B H -0.0380 0.7608 -0.0154 0.138 Uiso 1 1 calc R . .
C16 C 0.0733(6) 0.8064(5) -0.1350(3) 0.1185(19) Uani 1 1 d . . .
H16A H 0.1819 0.7958 -0.1617 0.138 Uiso 1 1 calc R . .
H16B H 0.0129 0.9115 -0.1405 0.138 Uiso 1 1 calc R . .
H16C H 0.0269 0.7421 -0.1633 0.138 Uiso 1 1 calc R . .
C17 C -0.3169(3) 0.7407(3) 0.19882(18) 0.0620(8) Uani 1 1 d . . .
C18 C -0.4524(4) 0.6915(4) 0.2105(2) 0.0982(11) Uani 1 1 d . . .
H18 H -0.4524 0.5989 0.2405 0.118 Uiso 1 1 calc R . .
C19 C -0.5907(5) 0.7760(7) 0.1788(3) 0.1175(17) Uani 1 1 d . . .
H19 H -0.6821 0.7404 0.1887 0.135 Uiso 1 1 calc R . .
C20 C -0.5933(6) 0.9091(7) 0.1337(3) 0.1205(19) Uani 1 1 d . . .
H20 H -0.6861 0.9663 0.1128 0.139 Uiso 1 1 calc R . .
C21 C -0.4584(6) 0.9586(5) 0.1191(3) 0.1280(17) Uani 1 1 d . . .
H21 H -0.4583 1.0495 0.0871 0.136 Uiso 1 1 calc R . .
C22 C -0.3211(4) 0.8753(4) 0.1514(2) 0.1022(12) Uani 1 1 d . . .
H22 H -0.2298 0.9112 0.1407 0.123 Uiso 1 1 calc R . .
C23 C -0.0033(6) 0.0461(4) 0.3730(3) 0.1223(16) Uani 1 1 d . . .
H23A H -0.1086 0.0938 0.4016 0.138 Uiso 1 1 calc R . .
H23B H 0.0207 -0.0629 0.3844 0.138 Uiso 1 1 calc R . .
H23C H 0.0011 0.0670 0.3114 0.138 Uiso 1 1 calc R . .
C24 C 0.4670(4) 0.1264(4) 0.3944(2) 0.1266(15) Uani 1 1 d . . .
H24A H 0.4293 0.0632 0.3602 0.130 Uiso 1 1 calc R . .
H24B H 0.5518 0.0633 0.4235 0.130 Uiso 1 1 calc R . .
H24C H 0.5062 0.2012 0.3571 0.130 Uiso 1 1 calc R . .
C25 C 0.3354(4) 0.6560(4) 0.4436(2) 0.0884(10) Uani 1 1 d . . .
H25A H 0.3362 0.6967 0.3849 0.123 Uiso 1 1 calc R . .
H25B H 0.4288 0.6649 0.4655 0.123 Uiso 1 1 calc R . .
H25C H 0.2413 0.7127 0.4792 0.123 Uiso 1 1 calc R . .
H1 H -0.247(4) 0.781(4) 0.416(2) 0.120(14) Uiso 1 1 d . . .
H7 H -0.280(2) 0.594(2) 0.3545(12) 0.047(6) Uiso 1 1 d . . .
H8 H -0.152(3) 0.544(3) 0.2137(14) 0.051(7) Uiso 1 1 d . . .

loop_
_atom_site_aniso_label
_atom_site_aniso_U_11
_atom_site_aniso_U_22
_atom_site_aniso_U_33
_atom_site_aniso_U_23
_atom_site_aniso_U_13
_atom_site_aniso_U_12
O1 0.0772(14) 0.0533(13) 0.0671(14) -0.0052(11) -0.0208(12) 0.0050(10)
O2 0.145(2) 0.0472(14) 0.1108(18) 0.0115(13) -0.0454(16) -0.0145(13)
O3 0.0884(16) 0.0775(14) 0.0698(13) 0.0052(11) -0.0229(12) 0.0249(12)
O4 0.0665(14) 0.0875(16) 0.1020(16) -0.0049(13) -0.0398(12) -0.0062(11)
C1 0.0695(19) 0.0523(18) 0.0582(17) 0.0028(14) -0.0173(15) -0.0121(15)
C2 0.092(2) 0.0442(18) 0.0572(18) 0.0052(14) -0.0142(17) -0.0043(16)
C3 0.069(2) 0.059(2) 0.0544(18) 0.0030(15) -0.0174(15) 0.0092(16)
C4 0.0595(19) 0.063(2) 0.0539(17) 0.0006(15) -0.0176(15) -0.0026(15)
C5 0.0581(18) 0.0468(16) 0.0606(17) 0.0010(13) -0.0180(14) -0.0057(13)
C6 0.0537(17) 0.0496(17) 0.0464(15) 0.0015(13) -0.0110(13) -0.0047(13)
C7 0.0501(17) 0.0511(18) 0.0607(18) -0.0013(14) -0.0092(14) -0.0086(14)
C8 0.0457(16) 0.0543(18) 0.0600(18) -0.0058(15) -0.0140(13) -0.0080(13)
C9 0.064(2) 0.077(2) 0.0643(18) 0.0071(16) -0.0234(16) -0.0203(16)
C10 0.0514(18) 0.097(2) 0.0651(19) 0.0078(19) -0.0123(17) -0.0166(17)
C11 0.060(2) 0.113(3) 0.069(2) 0.006(2) -0.0034(18) -0.019(2)
C12 0.073(2) 0.149(4) 0.094(3) 0.011(3) 0.002(2) 0.010(2)
C13 0.103(3) 0.132(4) 0.104(3) 0.021(3) -0.015(2) 0.003(2)
C14 0.082(3) 0.161(4) 0.074(2) 0.005(3) -0.003(2) -0.013(3)
C15 0.154(4) 0.167(4) 0.068(3) 0.013(3) -0.028(3) 0.014(3)
C16 0.158(6) 0.108(4) 0.104(4) 0.021(3) -0.029(4) -0.029(4)
C17 0.0542(18) 0.071(2) 0.0614(18) -0.0053(16) -0.0206(14) -0.0095(15)
C18 0.063(2) 0.119(3) 0.115(3) 0.006(2) -0.034(2) -0.019(2)
C19 0.071(3) 0.184(5) 0.163(4) 0.004(4) -0.061(3) -0.020(3)
C20 0.092(4) 0.160(5) 0.153(5) -0.006(4) -0.071(3) 0.025(3)
C21 0.121(4) 0.123(4) 0.157(4) 0.027(3) -0.070(3) 0.010(3)
C22 0.090(3) 0.092(3) 0.121(3) 0.022(2) -0.046(2) -0.008(2)
C23 0.155(5) 0.057(2) 0.153(4) 0.005(2) -0.069(4) -0.043(3)
C24 0.101(3) 0.129(3) 0.098(3) 0.001(2) -0.013(2) 0.055(2)
C25 0.076(2) 0.097(3) 0.100(2) -0.004(2) -0.0233(19) -0.031(2)

loop_
_atom_type_symbol
_atom_type_description
_atom_type_scat_dispersion_real
_atom_type_scat_dispersion_imag
_atom_type_scat_source
C C 0.0033 0.0016 'International Tables Vol C Tables 4.2.6.8 and 6.1.1.4'
H H 0.0000 0.0000 'International Tables Vol C Tables 4.2.6.8 and 6.1.1.4'
O O 0.0106 0.0060 'International Tables Vol C Tables 4.2.6.8 and 6.1.1.4'

loop_
_geom_angle_atom_site_label_1
_geom_angle_atom_site_label_2
_geom_angle_atom_site_label_3
_geom_angle
_geom_angle_site_symmetry_1
_geom_angle_site_symmetry_3
_geom_angle_publ_flag
C7 O1 H1 102(2) . . ?
C2 O2 C23 118.6(3) . . ?
C3 O3 C24 114.6(2) . . ?
C4 O4 C25 118.4(2) . . ?
C2 C1 C6 120.2(3) . . ?
C2 C1 H1A 119.9 . . ?
C6 C1 H1A 119.9 . . ?
O2 C2 C3 115.3(3) . . ?
O2 C2 C1 124.4(3) . . ?
C3 C2 C1 120.3(3) . . ?
C2 C3 C4 119.6(3) . . ?
C2 C3 O3 120.1(3) . . ?
C4 C3 O3 120.2(3) . . ?
O4 C4 C5 124.6(3) . . ?
O4 C4 C3 115.4(2) . . ?
C5 C4 C3 120.0(3) . . ?
C6 C5 C4 120.7(3) . . ?
C6 C5 H5 119.7 . . ?
C4 C5 H5 119.7 . . ?
C5 C6 C1 119.3(2) . . ?
C5 C6 C7 121.5(2) . . ?
C1 C6 C7 119.2(2) . . ?
O1 C7 C6 112.6(2) . . ?
O1 C7 C8 106.9(2) . . ?
C6 C7 C8 111.4(2) . . ?
O1 C7 H7 112.8(11) . . ?
C6 C7 H7 105.3(11) . . ?
C8 C7 H7 107.7(11) . . ?
C9 C8 C17 113.6(2) . . ?
C9 C8 C7 110.7(2) . . ?
C17 C8 C7 112.6(2) . . ?
C9 C8 H8 105.7(13) . . ?
C17 C8 H8 106.1(14) . . ?
C7 C8 H8 107.7(13) . . ?
C10 C9 C8 124.0(3) . . ?
C10 C9 H9 118.0 . . ?
C8 C9 H9 118.0 . . ?
C11 C10 C9 179.1(3) . . ?
C10 C11 C12 122.1(3) . . ?
C10 C11 C14 121.3(3) . . ?
C12 C11 C14 116.6(3) . . ?
C11 C12 C13 115.9(3) . . ?
C11 C12 H12A 108.3 . . ?
C13 C12 H12A 108.3 . . ?
C11 C12 H12B 108.3 . . ?
C13 C12 H12B 108.3 . . ?
H12A C12 H12B 107.4 . . ?
C12 C13 H13A 109.5 . . ?
C12 C13 H13B 109.5 . . ?
H13A C13 H13B 109.5 . . ?
C12 C13 H13C 109.5 . . ?
H13A C13 H13C 109.5 . . ?
H13B C13 H13C 109.5 . . ?
C15 C14 C11 116.2(3) . . ?
C15 C14 H14A 108.2 . . ?
C11 C14 H14A 108.2 . . ?
C15 C14 H14B 108.2 . . ?
C11 C14 H14B 108.2 . . ?
H14A C14 H14B 107.4 . . ?
C14 C15 C16 113.3(4) . . ?
C14 C15 H15A 108.9 . . ?
C16 C15 H15A 108.9 . . ?
C14 C15 H15B 108.9 . . ?
C16 C15 H15B 108.9 . . ?
H15A C15 H15B 107.7 . . ?
C15 C16 H16A 109.5 . . ?
C15 C16 H16B 109.5 . . ?
H16A C16 H16B 109.5 . . ?
C15 C16 H16C 109.5 . . ?
H16A C16 H16C 109.5 . . ?
H16B C16 H16C 109.5 . . ?
C18 C17 C22 116.9(3) . . ?
C18 C17 C8 120.4(3) . . ?
C22 C17 C8 122.6(3) . . ?
C17 C18 C19 121.8(4) . . ?
C17 C18 H18 119.1 . . ?
C19 C18 H18 119.1 . . ?
C20 C19 C18 120.3(4) . . ?
C20 C19 H19 119.8 . . ?
C18 C19 H19 119.8 . . ?
C19 C20 C21 119.0(4) . . ?
C19 C20 H20 120.5 . . ?
C21 C20 H20 120.5 . . ?
C20 C21 C22 120.6(4) . . ?
C20 C21 H21 119.7 . . ?
C22 C21 H21 119.7 . . ?
C17 C22 C21 121.2(4) . . ?
C17 C22 H22 119.4 . . ?
C21 C22 H22 119.4 . . ?
O2 C23 H23A 109.5 . . ?
O2 C23 H23B 109.5 . . ?
H23A C23 H23B 109.5 . . ?
O2 C23 H23C 109.5 . . ?
H23A C23 H23C 109.5 . . ?
H23B C23 H23C 109.5 . . ?
O3 C24 H24A 109.5 . . ?
O3 C24 H24B 109.5 . . ?
H24A C24 H24B 109.5 . . ?
O3 C24 H24C 109.5 . . ?
H24A C24 H24C 109.5 . . ?
H24B C24 H24C 109.5 . . ?
O4 C25 H25A 109.5 . . ?
O4 C25 H25B 109.5 . . ?
H25A C25 H25B 109.5 . . ?
O4 C25 H25C 109.5 . . ?
H25A C25 H25C 109.5 . . ?
H25B C25 H25C 109.5 . . ?

loop_
_geom_bond_atom_site_label_1
_geom_bond_atom_site_label_2
_geom_bond_distance
_geom_bond_site_symmetry_2
_geom_bond_publ_flag
O1 C7 1.419(3) . ?
O1 H1 0.89(3) . ?
O2 C2 1.374(3) . ?
O2 C23 1.406(4) . ?
O3 C3 1.389(3) . ?
O3 C24 1.422(4) . ?
O4 C4 1.371(3) . ?
O4 C25 1.417(3) . ?
C1 C2 1.384(4) . ?
C1 C6 1.385(3) . ?
C1 H1A 0.9300 . ?
C2 C3 1.379(4) . ?
C3 C4 1.383(4) . ?
C4 C5 1.380(3) . ?
C5 C6 1.379(3) . ?
C5 H5 0.9300 . ?
C6 C7 1.519(3) . ?
C7 C8 1.538(4) . ?
C7 H7 1.002(19) . ?
C8 C9 1.507(4) . ?
C8 C17 1.510(4) . ?
C8 H8 0.95(2) . ?
C9 C10 1.305(4) . ?
C9 H9 0.9300 . ?
C10 C11 1.303(4) . ?
C11 C12 1.505(4) . ?
C11 C14 1.514(4) . ?
C12 C13 1.505(4) . ?
C12 H12A 0.9700 . ?
C12 H12B 0.9700 . ?
C13 H13A 0.9600 . ?
C13 H13B 0.9600 . ?
C13 H13C 0.9600 . ?
C14 C15 1.495(5) . ?
C14 H14A 0.9700 . ?
C14 H14B 0.9700 . ?
C15 C16 1.501(5) . ?
C15 H15A 0.9700 . ?
C15 H15B 0.9700 . ?
C16 H16A 0.9600 . ?
C16 H16B 0.9600 . ?
C16 H16C 0.9600 . ?
C17 C18 1.361(4) . ?
C17 C22 1.373(4) . ?
C18 C19 1.389(5) . ?
C18 H18 0.9300 . ?
C19 C20 1.347(6) . ?
C19 H19 0.9300 . ?
C20 C21 1.357(5) . ?
C20 H20 0.9300 . ?
C21 C22 1.383(5) . ?
C21 H21 0.9300 . ?
C22 H22 0.9300 . ?
C23 H23A 0.9600 . ?
C23 H23B 0.9600 . ?
C23 H23C 0.9600 . ?
C24 H24A 0.9600 . ?
C24 H24B 0.9600 . ?
C24 H24C 0.9600 . ?
C25 H25A 0.9600 . ?
C25 H25B 0.9600 . ?
C25 H25C 0.9600 . ?

loop_
_geom_hbond_atom_site_label_D
_geom_hbond_atom_site_label_H
_geom_hbond_atom_site_label_A
_geom_hbond_distance_DH
_geom_hbond_distance_HA
_geom_hbond_distance_DA
_geom_hbond_angle_DHA
_geom_hbond_site_symmetry_A
O1 H1 O3 0.89(3) 2.01(4) 2.896(3) 172(3) 2_566

loop_
_geom_torsion_atom_site_label_1
_geom_torsion_atom_site_label_2
_geom_torsion_atom_site_label_3
_geom_torsion_atom_site_label_4
_geom_torsion
_geom_torsion_site_symmetry_1
_geom_torsion_site_symmetry_2
_geom_torsion_site_symmetry_3
_geom_torsion_site_symmetry_4
_geom_torsion_publ_flag
C23 O2 C2 C3 -174.8(3) . . . . ?
C23 O2 C2 C1 7.4(5) . . . . ?
C6 C1 C2 O2 177.4(2) . . . . ?
C6 C1 C2 C3 -0.2(4) . . . . ?
O2 C2 C3 C4 -178.7(2) . . . . ?
C1 C2 C3 C4 -0.9(4) . . . . ?
O2 C2 C3 O3 -2.7(4) . . . . ?
C1 C2 C3 O3 175.1(2) . . . . ?
C24 O3 C3 C2 85.8(4) . . . . ?
C24 O3 C3 C4 -98.1(3) . . . . ?
C25 O4 C4 C5 -1.1(4) . . . . ?
C25 O4 C4 C3 -179.5(3) . . . . ?
C2 C3 C4 O4 180.0(2) . . . . ?
O3 C3 C4 O4 3.9(4) . . . . ?
C2 C3 C4 C5 1.6(4) . . . . ?
O3 C3 C4 C5 -174.5(2) . . . . ?
O4 C4 C5 C6 -179.3(2) . . . . ?
C3 C4 C5 C6 -1.0(4) . . . . ?
C4 C5 C6 C1 -0.1(4) . . . . ?
C4 C5 C6 C7 -178.6(2) . . . . ?
C2 C1 C6 C5 0.8(4) . . . . ?
C2 C1 C6 C7 179.3(2) . . . . ?
C5 C6 C7 O1 -21.4(4) . . . . ?
C1 C6 C7 O1 160.1(2) . . . . ?
C5 C6 C7 C8 98.7(3) . . . . ?
C1 C6 C7 C8 -79.8(3) . . . . ?
O1 C7 C8 C9 63.9(3) . . . . ?
C6 C7 C8 C9 -59.6(3) . . . . ?
O1 C7 C8 C17 -64.4(3) . . . . ?
C6 C7 C8 C17 172.1(2) . . . . ?
C17 C8 C9 C10 -99.6(3) . . . . ?
C7 C8 C9 C10 132.6(3) . . . . ?
C8 C9 C10 C11 -29(20) . . . . ?
C9 C10 C11 C12 -60(20) . . . . ?
C9 C10 C11 C14 121(19) . . . . ?
C10 C11 C12 C13 3.4(5) . . . . ?
C14 C11 C12 C13 -177.3(3) . . . . ?
C10 C11 C14 C15 15.3(5) . . . . ?
C12 C11 C14 C15 -164.0(4) . . . . ?
C11 C14 C15 C16 176.2(3) . . . . ?
C9 C8 C17 C18 164.9(3) . . . . ?
C7 C8 C17 C18 -68.3(4) . . . . ?
C9 C8 C17 C22 -11.5(4) . . . . ?
C7 C8 C17 C22 115.2(3) . . . . ?
C22 C17 C18 C19 -2.3(5) . . . . ?
C8 C17 C18 C19 -179.0(3) . . . . ?
C17 C18 C19 C20 1.2(7) . . . . ?
C18 C19 C20 C21 0.6(8) . . . . ?
C19 C20 C21 C22 -1.2(8) . . . . ?
C18 C17 C22 C21 1.7(5) . . . . ?
C8 C17 C22 C21 178.3(3) . . . . ?
C20 C21 C22 C17 0.0(7) . . . . ?
